data_7044925
loop_
_publ_author_name
'Bergmann, Larissa'
'Braun, Carolin'
'Nieger, Martin'
'Br\"ase, Stefan'

_publ_section_title
;
 The coordination- and photochemistry of copper(i) complexes: variation of
 N^N ligands from imidazole to tetrazole.
;
_journal_issue 2
_journal_name_full 'Dalton transactions (Cambridge, England : 2003)'
_journal_page_first 608
_journal_page_last 621
_journal_paper_doi 10.1039/c7dt03682e
_journal_volume 47
_journal_year 2018
_chemical_formula_moiety 'C43 H36 Cu N4 P2, F6 P'
_chemical_formula_sum 'C43 H36 Cu F6 N4 P3'
_chemical_formula_weight 879.21
_space_group_crystal_system triclinic
_space_group_IT_number 2
_space_group_name_Hall '-P 1'
_space_group_name_H-M_alt 'P -1'
_symmetry_space_group_name_Hall '-P 1'
_symmetry_space_group_name_H-M 'P -1'
_atom_sites_solution_hydrogens mixed
_atom_sites_solution_primary heavy
_atom_sites_solution_secondary difmap
_audit_creation_method SHELXL-2013
_audit_update_record
;
2015-02-03 deposited with the CCDC.
2017-12-01 downloaded from the CCDC.
;
_cell_angle_alpha 100.140(2)
_cell_angle_beta 113.803(2)
_cell_angle_gamma 94.065(2)
_cell_formula_units_Z 2
_cell_length_a 12.0277(5)
_cell_length_b 12.9010(5)
_cell_length_c 14.6324(5)
_cell_measurement_reflns_used 7032
_cell_measurement_temperature 123(2)
_cell_measurement_theta_max 27.5
_cell_measurement_theta_min 1.0
_cell_volume 2019.37(14)
_computing_cell_refinement DENZO-SMN
_computing_data_collection Collect
_computing_data_reduction DENZO-SMN
_computing_molecular_graphics Shelxtl-Plus
_computing_publication_material publCIF
_computing_structure_refinement 'SHELXL-2013 (Sheldrick, 2013)'
_computing_structure_solution SHELXS-97
_diffrn_ambient_temperature 123(2)
_diffrn_measured_fraction_theta_full 0.988
_diffrn_measured_fraction_theta_max 0.986
_diffrn_measurement_device_type 'Bruker APEXII'
_diffrn_measurement_method 'rotation in \f and \w, 2\%'
_diffrn_radiation_type MoK\a
_diffrn_radiation_wavelength 0.71073
_diffrn_reflns_av_R_equivalents 0.0314
_diffrn_reflns_av_unetI/netI 0.0305
_diffrn_reflns_Laue_measured_fraction_full 0.988
_diffrn_reflns_Laue_measured_fraction_max 0.986
_diffrn_reflns_limit_h_max 15
_diffrn_reflns_limit_h_min -15
_diffrn_reflns_limit_k_max 16
_diffrn_reflns_limit_k_min -16
_diffrn_reflns_limit_l_max 18
_diffrn_reflns_limit_l_min -19
_diffrn_reflns_number 22436
_diffrn_reflns_point_group_measured_fraction_full 0.988
_diffrn_reflns_point_group_measured_fraction_max 0.986
_diffrn_reflns_theta_full 25.242
_diffrn_reflns_theta_max 27.499
_diffrn_reflns_theta_min 3.629
_diffrn_source 'fine-focus sealed tube'
_exptl_absorpt_coefficient_mu 0.724
_exptl_absorpt_correction_T_max 0.83651
_exptl_absorpt_correction_T_min 0.72863
_exptl_absorpt_correction_type multi-scan
_exptl_absorpt_process_details 'MULABS (Platon Spek 2008, cf. Blessing 1995)'
_exptl_crystal_colour colourless
_exptl_crystal_density_diffrn 1.446
_exptl_crystal_description blocks
_exptl_crystal_F_000 900
_exptl_crystal_size_max 0.500
_exptl_crystal_size_mid 0.300
_exptl_crystal_size_min 0.250
_refine_diff_density_max 1.279
_refine_diff_density_min -1.485
_refine_diff_density_rms 0.098
_refine_ls_extinction_method none
_refine_ls_goodness_of_fit_ref 1.061
_refine_ls_hydrogen_treatment mixed
_refine_ls_matrix_type full
_refine_ls_number_parameters 505
_refine_ls_number_reflns 9143
_refine_ls_number_restraints 681
_refine_ls_restrained_S_all 1.211
_refine_ls_R_factor_all 0.0719
_refine_ls_R_factor_gt 0.0644
_refine_ls_shift/su_max 0.001
_refine_ls_shift/su_mean 0.000
_refine_ls_structure_factor_coef Fsqd
_refine_ls_weighting_details
;
 w=1/[\s^2^(Fo^2^)+(0.0777P)^2^+5.5530P]
 where P=(Fo^2^+2Fc^2^)/3
;
_refine_ls_weighting_scheme calc
_refine_ls_wR_factor_gt 0.1658
_refine_ls_wR_factor_ref 0.1734
_reflns_Friedel_coverage 0.000
_reflns_number_gt 8193
_reflns_number_total 9143
_reflns_threshold_expression 'I > 2\s(I)'
_cod_data_source_file c7dt03682e2.cif
_cod_data_source_block sb691_m_compound_2-PF6
_cod_depositor_comments 'Adding full bibliography for 7044915--7044926.cif.'
_cod_original_cell_volume 2019.36(14)
_cod_database_code 7044925
_shelx_space_group_comment
;
The symmetry employed for this shelxl refinement is uniquely defined
by the following loop, which should always be used as a source of
symmetry information in preference to the above space-group names.
They are only intended as comments.
;
_shelx_estimated_absorpt_t_min 0.713
_shelx_estimated_absorpt_t_max 0.840
_shelxl_version_number 2013-2

loop_
_space_group_symop_operation_xyz
'x, y, z'
'-x, -y, -z'

loop_
_atom_site_label
_atom_site_type_symbol
_atom_site_fract_x
_atom_site_fract_y
_atom_site_fract_z
_atom_site_U_iso_or_equiv
_atom_site_adp_type
_atom_site_occupancy
_atom_site_site_symmetry_order
_atom_site_calc_flag
_atom_site_refinement_flags_posn
_atom_site_refinement_flags_adp
_atom_site_refinement_flags_occupancy
_atom_site_disorder_assembly
_atom_site_disorder_group
Cu1 Cu 0.43819(3) 0.22452(3) 0.74572(3) 0.02450(12) Uani 1 1 d . . . . .
N1 N 0.5944(3) 0.3362(2) 0.8319(2) 0.0296(6) Uani 1 1 d . . . . .
N2 N 0.6229(3) 0.4412(3) 0.8556(2) 0.0412(8) Uani 1 1 d . . . . .
N3 N 0.7453(4) 0.4635(3) 0.9094(3) 0.0487(9) Uani 1 1 d D . . . .
H3 H 0.778(5) 0.530(2) 0.921(4) 0.058 Uiso 1 1 d D U . . .
C4 C 0.7965(4) 0.3735(4) 0.9200(3) 0.0476(10) Uani 1 1 d . . . . .
H4 H 0.8811 0.3680 0.9548 0.057 Uiso 1 1 calc R U . . .
C5 C 0.6982(3) 0.2917(3) 0.8689(2) 0.0313(7) Uani 1 1 d . . . . .
C6 C 0.6871(3) 0.1756(3) 0.8506(3) 0.0321(7) Uani 1 1 d . . . . .
C7 C 0.7879(4) 0.1243(4) 0.8897(3) 0.0502(11) Uani 1 1 d . . . . .
H7 H 0.8682 0.1642 0.9278 0.060 Uiso 1 1 calc R U . . .
C8 C 0.7702(5) 0.0159(4) 0.8727(4) 0.0572(13) Uani 1 1 d . . . . .
H8 H 0.8377 -0.0211 0.8989 0.069 Uiso 1 1 calc R U . . .
C9 C 0.6545(5) -0.0380(3) 0.8179(3) 0.0476(11) Uani 1 1 d . . . . .
H9 H 0.6403 -0.1135 0.8064 0.057 Uiso 1 1 calc R U . . .
C10 C 0.5570(4) 0.0157(3) 0.7785(3) 0.0374(8) Uani 1 1 d . . . . .
H10 H 0.4766 -0.0239 0.7398 0.045 Uiso 1 1 calc R U . . .
N11 N 0.5722(3) 0.1224(2) 0.7933(2) 0.0287(6) Uani 1 1 d . . . . .
P1 P 0.33467(7) 0.21585(6) 0.84329(6) 0.02214(17) Uani 1 1 d . . . . .
C12 C 0.2345(3) 0.3166(3) 0.8391(2) 0.0264(6) Uani 1 1 d . . . . .
C13 C 0.1154(3) 0.2947(3) 0.8311(3) 0.0331(7) Uani 1 1 d . . . . .
H13 H 0.0847 0.2258 0.8335 0.040 Uiso 1 1 calc R U . . .
C14 C 0.0412(4) 0.3744(3) 0.8195(3) 0.0404(9) Uani 1 1 d . . . . .
H14 H -0.0408 0.3588 0.8119 0.048 Uiso 1 1 calc R U . . .
C15 C 0.0859(4) 0.4754(3) 0.8190(3) 0.0415(9) Uani 1 1 d . . . . .
H15 H 0.0350 0.5292 0.8113 0.050 Uiso 1 1 calc R U . . .
C16 C 0.2052(4) 0.4982(3) 0.8297(4) 0.0464(10) Uani 1 1 d . . . . .
H16 H 0.2369 0.5684 0.8313 0.056 Uiso 1 1 calc R U . . .
C17 C 0.2785(4) 0.4194(3) 0.8381(3) 0.0382(8) Uani 1 1 d . . . . .
H17 H 0.3594 0.4352 0.8432 0.046 Uiso 1 1 calc R U . . .
C18 C 0.4370(3) 0.2317(2) 0.9788(2) 0.0240(6) Uani 1 1 d . . . . .
C19 C 0.4514(4) 0.3213(3) 1.0535(3) 0.0324(7) Uani 1 1 d . . . . .
H19 H 0.4030 0.3758 1.0356 0.039 Uiso 1 1 calc R U . . .
C20 C 0.5361(4) 0.3312(3) 1.1542(3) 0.0374(8) Uani 1 1 d . . . . .
H20 H 0.5458 0.3930 1.2046 0.045 Uiso 1 1 calc R U . . .
C21 C 0.6061(3) 0.2523(3) 1.1817(3) 0.0335(7) Uani 1 1 d . . . . .
H21 H 0.6635 0.2593 1.2508 0.040 Uiso 1 1 calc R U . . .
C22 C 0.5924(3) 0.1624(3) 1.1077(3) 0.0326(7) Uani 1 1 d . . . . .
H22 H 0.6404 0.1077 1.1261 0.039 Uiso 1 1 calc R U . . .
C23 C 0.5086(3) 0.1525(3) 1.0069(3) 0.0296(7) Uani 1 1 d . . . . .
H23 H 0.4999 0.0910 0.9565 0.036 Uiso 1 1 calc R U . . .
C24 C 0.2389(3) 0.0877(3) 0.8128(2) 0.0244(6) Uani 1 1 d . . . . .
C25 C 0.2137(3) 0.0177(3) 0.7203(2) 0.0277(6) Uani 1 1 d . . . . .
H25 H 0.2448 0.0383 0.6748 0.033 Uiso 1 1 calc R U . . .
C26 C 0.1431(3) -0.0826(3) 0.6940(3) 0.0326(7) Uani 1 1 d . . . . .
H26 H 0.1268 -0.1301 0.6310 0.039 Uiso 1 1 calc R U . . .
C27 C 0.0973(3) -0.1126(3) 0.7590(3) 0.0361(8) Uani 1 1 d . . . . .
H27 H 0.0491 -0.1809 0.7407 0.043 Uiso 1 1 calc R U . . .
C28 C 0.1210(3) -0.0435(3) 0.8517(3) 0.0356(8) Uani 1 1 d . . . . .
H28 H 0.0885 -0.0645 0.8962 0.043 Uiso 1 1 calc R U . . .
C29 C 0.1922(3) 0.0562(3) 0.8791(3) 0.0294(7) Uani 1 1 d . . . . .
H29 H 0.2092 0.1030 0.9426 0.035 Uiso 1 1 calc R U . . .
P2 P 0.34619(7) 0.22095(7) 0.57799(6) 0.02332(18) Uani 1 1 d D . . . .
C30 C 0.2908(3) 0.0859(2) 0.4970(2) 0.0266(6) Uani 1 1 d D U . . .
C31 C 0.3590(6) 0.0038(4) 0.5240(5) 0.0291(17) Uiso 0.562(13) 1 d D U P A 1
H31 H 0.4347 0.0191 0.5837 0.035 Uiso 0.562(13) 1 calc R U P A 1
C32 C 0.3178(7) -0.0999(5) 0.4648(5) 0.0330(18) Uiso 0.562(13) 1 d D U P A 1
H32 H 0.3601 -0.1561 0.4884 0.040 Uiso 0.562(13) 1 calc R U P A 1
C33 C 0.2143(6) -0.1214(5) 0.3708(5) 0.0338(11) Uiso 0.562(13) 1 d D U P A 1
H33 H 0.1922 -0.1897 0.3258 0.041 Uiso 0.562(13) 1 calc R U P A 1
C34 C 0.1445(6) -0.0418(4) 0.3443(6) 0.0363(17) Uiso 0.562(13) 1 d D U P A 1
H34 H 0.0682 -0.0577 0.2852 0.044 Uiso 0.562(13) 1 calc R U P A 1
C35 C 0.1855(6) 0.0616(4) 0.4040(5) 0.0325(16) Uiso 0.562(13) 1 d D U P A 1
H35 H 0.1411 0.1170 0.3810 0.039 Uiso 0.562(13) 1 calc R U P A 1
C31' C 0.3754(7) 0.0161(6) 0.5107(8) 0.033(2) Uiso 0.438(13) 1 d D U P A 2
H31' H 0.4588 0.0394 0.5585 0.039 Uiso 0.438(13) 1 calc R U P A 2
C32' C 0.3372(7) -0.0882(6) 0.4541(8) 0.036(2) Uiso 0.438(13) 1 d D U P A 2
H32' H 0.3961 -0.1343 0.4570 0.043 Uiso 0.438(13) 1 calc R U P A 2
C33' C 0.2127(7) -0.1255(6) 0.3928(8) 0.0338(11) Uiso 0.438(13) 1 d D U P A 2
H33' H 0.1853 -0.1992 0.3615 0.041 Uiso 0.438(13) 1 calc R U P A 2
C34' C 0.1289(7) -0.0542(5) 0.3780(8) 0.037(2) Uiso 0.438(13) 1 d D U P A 2
H34' H 0.0455 -0.0777 0.3304 0.044 Uiso 0.438(13) 1 calc R U P A 2
C35' C 0.1670(5) 0.0518(5) 0.4326(7) 0.0309(19) Uiso 0.438(13) 1 d D U P A 2
H35' H 0.1092 0.0998 0.4258 0.037 Uiso 0.438(13) 1 calc R U P A 2
C36 C 0.4422(3) 0.2821(3) 0.5255(2) 0.0246(6) Uani 1 1 d . . . . .
C37 C 0.5390(4) 0.3626(3) 0.5902(3) 0.0369(8) Uani 1 1 d . . . . .
H37 H 0.5540 0.3844 0.6602 0.044 Uiso 1 1 calc R U . . .
C38 C 0.6144(4) 0.4119(4) 0.5538(3) 0.0455(10) Uani 1 1 d . . . . .
H38 H 0.6805 0.4670 0.5987 0.055 Uiso 1 1 calc R U . . .
C39 C 0.5928(4) 0.3803(3) 0.4526(3) 0.0425(9) Uani 1 1 d . . . . .
H39 H 0.6450 0.4128 0.4277 0.051 Uiso 1 1 calc R U . . .
C40 C 0.4964(4) 0.3020(4) 0.3874(3) 0.0437(9) Uani 1 1 d . . . . .
H40 H 0.4809 0.2818 0.3172 0.052 Uiso 1 1 calc R U . . .
C41 C 0.4211(3) 0.2521(3) 0.4229(3) 0.0350(8) Uani 1 1 d . . . . .
H41 H 0.3551 0.1973 0.3772 0.042 Uiso 1 1 calc R U . . .
C42 C 0.2075(3) 0.2832(3) 0.5350(2) 0.0264(6) Uani 1 1 d . . . . .
C43 C 0.1226(3) 0.2642(3) 0.5747(3) 0.0353(8) Uani 1 1 d . . . . .
H43 H 0.1402 0.2233 0.6254 0.042 Uiso 1 1 calc R U . . .
C44 C 0.0121(3) 0.3044(3) 0.5409(3) 0.0399(9) Uani 1 1 d . . . . .
H44 H -0.0453 0.2906 0.5684 0.048 Uiso 1 1 calc R U . . .
C45 C -0.0139(4) 0.3642(3) 0.4676(3) 0.0416(9) Uani 1 1 d . . . . .
H45 H -0.0894 0.3915 0.4442 0.050 Uiso 1 1 calc R U . . .
C46 C 0.0703(4) 0.3843(3) 0.4283(3) 0.0429(9) Uani 1 1 d . . . . .
H46 H 0.0528 0.4263 0.3783 0.051 Uiso 1 1 calc R U . . .
C47 C 0.1799(3) 0.3437(3) 0.4612(3) 0.0335(7) Uani 1 1 d . . . . .
H47 H 0.2367 0.3574 0.4330 0.040 Uiso 1 1 calc R U . . .
P3 P 0.87691(13) 0.71578(12) 0.86862(11) 0.0336(3) Uiso 0.795(3) 1 d D U P B 1
F1 F 0.9136(3) 0.6438(3) 0.9485(3) 0.0488(8) Uiso 0.795(3) 1 d D U P B 1
F2 F 0.8413(4) 0.7852(3) 0.7820(3) 0.0760(11) Uiso 0.795(3) 1 d D U P B 1
F3 F 0.8323(4) 0.6117(3) 0.7768(3) 0.0770(11) Uiso 0.795(3) 1 d D U P B 1
F4 F 0.9276(3) 0.8248(2) 0.9511(2) 0.0497(8) Uiso 0.795(3) 1 d D U P B 1
F5 F 1.0100(3) 0.7212(3) 0.8664(3) 0.0648(10) Uiso 0.795(3) 1 d D U P B 1
F6 F 0.7436(3) 0.7140(3) 0.8604(3) 0.0681(10) Uiso 0.795(3) 1 d D U P B 1
P3' P 0.8783(5) 0.7265(4) 0.8927(4) 0.0336(3) Uiso 0.205(3) 1 d D U P B 2
F1' F 0.8495(13) 0.8410(7) 0.8707(11) 0.086(3) Uiso 0.205(3) 1 d D U P B 2
F2' F 0.9139(12) 0.6178(7) 0.9219(10) 0.055(2) Uiso 0.205(3) 1 d D U P B 2
F3' F 0.8488(13) 0.7564(11) 0.9895(8) 0.089(3) Uiso 0.205(3) 1 d D U P B 2
F4' F 0.9083(9) 0.6999(8) 0.7944(6) 0.041(2) Uiso 0.205(3) 1 d D U P B 2
F5' F 0.7385(7) 0.6829(10) 0.8189(9) 0.068(2) Uiso 0.205(3) 1 d D U P B 2
F6' F 1.0182(8) 0.7809(10) 0.9610(9) 0.087(3) Uiso 0.205(3) 1 d D U P B 2

loop_
_atom_site_aniso_label
_atom_site_aniso_U_11
_atom_site_aniso_U_22
_atom_site_aniso_U_33
_atom_site_aniso_U_23
_atom_site_aniso_U_13
_atom_site_aniso_U_12
Cu1 0.0238(2) 0.0282(2) 0.0207(2) 0.00657(15) 0.00853(15) 0.00232(15)
N1 0.0345(15) 0.0288(14) 0.0219(13) 0.0041(11) 0.0104(11) -0.0030(11)
N2 0.055(2) 0.0295(15) 0.0271(15) 0.0033(12) 0.0087(14) -0.0066(14)
N3 0.060(2) 0.0381(18) 0.0304(16) 0.0034(14) 0.0084(16) -0.0234(17)
C4 0.039(2) 0.062(3) 0.0311(19) 0.0065(18) 0.0091(17) -0.0092(19)
C5 0.0276(16) 0.0435(19) 0.0186(14) 0.0041(13) 0.0078(12) -0.0021(14)
C6 0.0285(16) 0.046(2) 0.0204(15) 0.0052(14) 0.0089(13) 0.0085(14)
C7 0.041(2) 0.064(3) 0.035(2) 0.0042(19) 0.0069(17) 0.020(2)
C8 0.059(3) 0.062(3) 0.042(2) 0.004(2) 0.011(2) 0.035(2)
C9 0.069(3) 0.038(2) 0.034(2) 0.0048(16) 0.018(2) 0.027(2)
C10 0.043(2) 0.0356(19) 0.0312(18) 0.0038(14) 0.0142(16) 0.0080(16)
N11 0.0314(14) 0.0321(14) 0.0249(13) 0.0076(11) 0.0130(11) 0.0086(11)
P1 0.0246(4) 0.0217(4) 0.0201(4) 0.0058(3) 0.0091(3) 0.0030(3)
C12 0.0310(16) 0.0270(15) 0.0224(14) 0.0081(12) 0.0110(13) 0.0078(13)
C13 0.0323(18) 0.0349(18) 0.0360(18) 0.0049(14) 0.0193(15) 0.0076(14)
C14 0.038(2) 0.048(2) 0.040(2) 0.0068(17) 0.0208(17) 0.0167(17)
C15 0.046(2) 0.046(2) 0.038(2) 0.0152(17) 0.0188(18) 0.0247(18)
C16 0.051(2) 0.034(2) 0.061(3) 0.0220(19) 0.025(2) 0.0168(18)
C17 0.040(2) 0.0310(18) 0.049(2) 0.0173(16) 0.0198(18) 0.0108(15)
C18 0.0254(15) 0.0230(14) 0.0209(14) 0.0055(11) 0.0076(12) 0.0003(11)
C19 0.0430(19) 0.0236(15) 0.0258(16) 0.0044(12) 0.0103(14) 0.0050(14)
C20 0.050(2) 0.0295(17) 0.0243(16) 0.0018(13) 0.0097(15) -0.0005(15)
C21 0.0338(18) 0.0368(18) 0.0239(15) 0.0093(13) 0.0063(14) -0.0008(14)
C22 0.0317(17) 0.0357(18) 0.0284(16) 0.0105(14) 0.0090(14) 0.0072(14)
C23 0.0339(17) 0.0295(16) 0.0247(15) 0.0062(13) 0.0115(13) 0.0064(13)
C24 0.0227(14) 0.0248(15) 0.0234(14) 0.0058(12) 0.0076(12) 0.0021(11)
C25 0.0277(16) 0.0293(16) 0.0221(15) 0.0060(12) 0.0065(12) 0.0041(13)
C26 0.0278(16) 0.0286(16) 0.0280(16) 0.0012(13) 0.0013(13) 0.0010(13)
C27 0.0265(17) 0.0309(17) 0.041(2) 0.0098(15) 0.0040(15) -0.0014(13)
C28 0.0324(18) 0.0361(19) 0.0378(19) 0.0144(15) 0.0130(15) -0.0017(14)
C29 0.0326(17) 0.0283(16) 0.0282(16) 0.0078(13) 0.0139(14) 0.0002(13)
P2 0.0226(4) 0.0266(4) 0.0199(4) 0.0060(3) 0.0081(3) 0.0027(3)
C30 0.0257(15) 0.0270(15) 0.0280(15) 0.0076(12) 0.0120(12) 0.0024(12)
C36 0.0254(15) 0.0250(15) 0.0236(15) 0.0065(12) 0.0101(12) 0.0047(12)
C37 0.045(2) 0.0348(18) 0.0262(17) 0.0048(14) 0.0136(15) -0.0077(16)
C38 0.046(2) 0.047(2) 0.035(2) 0.0105(17) 0.0126(17) -0.0138(18)
C39 0.040(2) 0.049(2) 0.045(2) 0.0153(18) 0.0244(18) -0.0023(17)
C40 0.051(2) 0.052(2) 0.0333(19) 0.0053(17) 0.0254(18) -0.0005(19)
C41 0.0357(18) 0.0407(19) 0.0255(16) 0.0007(14) 0.0143(14) -0.0032(15)
C42 0.0252(15) 0.0270(15) 0.0226(14) 0.0013(12) 0.0075(12) 0.0038(12)
C43 0.0285(17) 0.050(2) 0.0243(16) 0.0053(15) 0.0098(14) 0.0057(15)
C44 0.0286(17) 0.050(2) 0.0349(19) -0.0029(16) 0.0122(15) 0.0057(16)
C45 0.0314(18) 0.0333(18) 0.046(2) -0.0050(16) 0.0064(16) 0.0119(15)
C46 0.042(2) 0.0331(19) 0.052(2) 0.0157(17) 0.0138(18) 0.0158(16)
C47 0.0358(18) 0.0274(16) 0.0382(19) 0.0107(14) 0.0147(15) 0.0091(14)

loop_
_atom_type_symbol
_atom_type_description
_atom_type_scat_dispersion_real
_atom_type_scat_dispersion_imag
_atom_type_scat_source
C C 0.0033 0.0016 'International Tables Vol C Tables 4.2.6.8 and 6.1.1.4'
H H 0.0000 0.0000 'International Tables Vol C Tables 4.2.6.8 and 6.1.1.4'
N N 0.0061 0.0033 'International Tables Vol C Tables 4.2.6.8 and 6.1.1.4'
F F 0.0171 0.0103 'International Tables Vol C Tables 4.2.6.8 and 6.1.1.4'
P P 0.1023 0.0942 'International Tables Vol C Tables 4.2.6.8 and 6.1.1.4'
Cu Cu 0.3201 1.2651 'International Tables Vol C Tables 4.2.6.8 and 6.1.1.4'

loop_
_geom_angle_atom_site_label_1
_geom_angle_atom_site_label_2
_geom_angle_atom_site_label_3
_geom_angle
N1 Cu1 N11 79.69(12)
N1 Cu1 P2 116.52(8)
N11 Cu1 P2 117.28(8)
N1 Cu1 P1 106.82(8)
N11 Cu1 P1 104.53(8)
P2 Cu1 P1 123.28(3)
N2 N1 C5 109.9(3)
N2 N1 Cu1 136.9(3)
C5 N1 Cu1 113.0(2)
N1 N2 N3 106.4(3)
N2 N3 C4 111.6(3)
N2 N3 H3 115(4)
C4 N3 H3 132(4)
N3 C4 C5 104.4(4)
N3 C4 H4 127.8
C5 C4 H4 127.8
N1 C5 C4 107.7(4)
N1 C5 C6 118.8(3)
C4 C5 C6 133.5(4)
N11 C6 C7 122.6(4)
N11 C6 C5 115.1(3)
C7 C6 C5 122.3(4)
C8 C7 C6 119.1(4)
C8 C7 H7 120.4
C6 C7 H7 120.4
C9 C8 C7 118.6(4)
C9 C8 H8 120.7
C7 C8 H8 120.7
C8 C9 C10 120.5(4)
C8 C9 H9 119.7
C10 C9 H9 119.7
N11 C10 C9 121.9(4)
N11 C10 H10 119.0
C9 C10 H10 119.0
C10 N11 C6 117.2(3)
C10 N11 Cu1 129.5(3)
C6 N11 Cu1 113.3(2)
C24 P1 C12 106.22(15)
C24 P1 C18 102.91(14)
C12 P1 C18 105.46(15)
C24 P1 Cu1 114.09(11)
C12 P1 Cu1 114.55(11)
C18 P1 Cu1 112.56(11)
C13 C12 C17 118.9(3)
C13 C12 P1 123.6(3)
C17 C12 P1 117.4(3)
C12 C13 C14 119.8(4)
C12 C13 H13 120.1
C14 C13 H13 120.1
C15 C14 C13 120.7(4)
C15 C14 H14 119.7
C13 C14 H14 119.7
C14 C15 C16 119.7(4)
C14 C15 H15 120.1
C16 C15 H15 120.1
C17 C16 C15 120.3(4)
C17 C16 H16 119.8
C15 C16 H16 119.8
C16 C17 C12 120.5(4)
C16 C17 H17 119.8
C12 C17 H17 119.8
C19 C18 C23 118.9(3)
C19 C18 P1 123.2(3)
C23 C18 P1 117.9(2)
C20 C19 C18 120.3(3)
C20 C19 H19 119.9
C18 C19 H19 119.9
C21 C20 C19 120.6(3)
C21 C20 H20 119.7
C19 C20 H20 119.7
C20 C21 C22 119.6(3)
C20 C21 H21 120.2
C22 C21 H21 120.2
C23 C22 C21 120.0(3)
C23 C22 H22 120.0
C21 C22 H22 120.0
C22 C23 C18 120.7(3)
C22 C23 H23 119.7
C18 C23 H23 119.7
C25 C24 C29 119.2(3)
C25 C24 P1 117.9(2)
C29 C24 P1 122.9(2)
C24 C25 C26 120.4(3)
C24 C25 H25 119.8
C26 C25 H25 119.8
C27 C26 C25 120.1(3)
C27 C26 H26 119.9
C25 C26 H26 119.9
C26 C27 C28 120.4(3)
C26 C27 H27 119.8
C28 C27 H27 119.8
C29 C28 C27 120.0(3)
C29 C28 H28 120.0
C27 C28 H28 120.0
C28 C29 C24 120.0(3)
C28 C29 H29 120.0
C24 C29 H29 120.0
C42 P2 C36 103.99(15)
C42 P2 C30 102.10(14)
C36 P2 C30 103.49(15)
C42 P2 Cu1 116.39(11)
C36 P2 Cu1 115.65(11)
C30 P2 Cu1 113.50(10)
C31' C30 C35' 121.3(5)
C35 C30 C31 117.4(4)
C31' C30 P2 117.0(3)
C35' C30 P2 121.4(3)
C35 C30 P2 122.5(3)
C31 C30 P2 120.0(3)
C32 C31 C30 121.1(5)
C32 C31 H31 119.5
C30 C31 H31 119.5
C31 C32 C33 120.1(5)
C31 C32 H32 119.9
C33 C32 H32 119.9
C34 C33 C32 119.0(5)
C34 C33 H33 120.5
C32 C33 H33 120.5
C33 C34 C35 120.2(5)
C33 C34 H34 119.9
C35 C34 H34 119.9
C34 C35 C30 121.5(5)
C34 C35 H35 119.3
C30 C35 H35 119.3
C30 C31' C32' 119.3(6)
C30 C31' H31' 120.3
C32' C31' H31' 120.3
C31' C32' C33' 120.2(6)
C31' C32' H32' 119.9
C33' C32' H32' 119.9
C34' C33' C32' 119.5(7)
C34' C33' H33' 120.2
C32' C33' H33' 120.2
C33' C34' C35' 120.3(6)
C33' C34' H34' 119.9
C35' C34' H34' 119.9
C30 C35' C34' 118.8(6)
C30 C35' H35' 120.6
C34' C35' H35' 120.6
C37 C36 C41 118.7(3)
C37 C36 P2 118.6(3)
C41 C36 P2 122.7(3)
C36 C37 C38 120.8(3)
C36 C37 H37 119.6
C38 C37 H37 119.6
C39 C38 C37 119.6(4)
C39 C38 H38 120.2
C37 C38 H38 120.2
C40 C39 C38 120.2(4)
C40 C39 H39 119.9
C38 C39 H39 119.9
C39 C40 C41 120.6(4)
C39 C40 H40 119.7
C41 C40 H40 119.7
C40 C41 C36 120.1(3)
C40 C41 H41 120.0
C36 C41 H41 120.0
C47 C42 C43 118.5(3)
C47 C42 P2 123.4(3)
C43 C42 P2 118.0(3)
C42 C43 C44 120.9(4)
C42 C43 H43 119.6
C44 C43 H43 119.6
C45 C44 C43 119.9(4)
C45 C44 H44 120.1
C43 C44 H44 120.1
C44 C45 C46 119.8(4)
C44 C45 H45 120.1
C46 C45 H45 120.1
C45 C46 C47 120.4(4)
C45 C46 H46 119.8
C47 C46 H46 119.8
C46 C47 C42 120.5(4)
C46 C47 H47 119.7
C42 C47 H47 119.7
F6 P3 F1 94.0(2)
F6 P3 F4 93.4(2)
F1 P3 F4 95.2(2)
F6 P3 F3 90.7(2)
F1 P3 F3 90.1(2)
F4 P3 F3 173.0(2)
F6 P3 F5 174.3(2)
F1 P3 F5 91.4(2)
F4 P3 F5 87.9(2)
F3 P3 F5 87.4(2)
F6 P3 F2 87.9(2)
F1 P3 F2 176.7(2)
F4 P3 F2 87.4(2)
F3 P3 F2 87.2(2)
F5 P3 F2 86.6(2)
F2' P3' F5' 96.7(6)
F2' P3' F3' 90.0(6)
F5' P3' F3' 92.3(6)
F2' P3' F6' 89.0(6)
F5' P3' F6' 173.8(7)
F3' P3' F6' 90.0(6)
F2' P3' F1' 176.0(7)
F5' P3' F1' 86.8(6)
F3' P3' F1' 88.0(6)
F6' P3' F1' 87.5(6)
F2' P3' F4' 91.7(5)
F5' P3' F4' 88.0(5)
F3' P3' F4' 178.3(6)
F6' P3' F4' 89.5(5)
F1' P3' F4' 90.4(5)

loop_
_geom_bond_atom_site_label_1
_geom_bond_atom_site_label_2
_geom_bond_distance
Cu1 N1 2.064(3)
Cu1 N11 2.130(3)
Cu1 P2 2.2385(9)
Cu1 P1 2.2521(9)
N1 N2 1.321(4)
N1 C5 1.359(5)
N2 N3 1.340(5)
N3 C4 1.357(7)
N3 H3 0.88(2)
C4 C5 1.380(5)
C4 H4 0.9500
C5 C6 1.460(5)
C6 N11 1.346(5)
C6 C7 1.386(5)
C7 C8 1.362(7)
C7 H7 0.9500
C8 C9 1.352(7)
C8 H8 0.9500
C9 C10 1.378(6)
C9 H9 0.9500
C10 N11 1.342(5)
C10 H10 0.9500
P1 C24 1.821(3)
P1 C12 1.826(3)
P1 C18 1.827(3)
C12 C13 1.393(5)
C12 C17 1.397(5)
C13 C14 1.396(5)
C13 H13 0.9500
C14 C15 1.375(6)
C14 H14 0.9500
C15 C16 1.383(6)
C15 H15 0.9500
C16 C17 1.382(5)
C16 H16 0.9500
C17 H17 0.9500
C18 C19 1.390(5)
C18 C23 1.394(5)
C19 C20 1.389(5)
C19 H19 0.9500
C20 C21 1.378(5)
C20 H20 0.9500
C21 C22 1.390(5)
C21 H21 0.9500
C22 C23 1.386(5)
C22 H22 0.9500
C23 H23 0.9500
C24 C25 1.393(4)
C24 C29 1.402(4)
C25 C26 1.396(5)
C25 H25 0.9500
C26 C27 1.371(6)
C26 H26 0.9500
C27 C28 1.394(6)
C27 H27 0.9500
C28 C29 1.391(5)
C28 H28 0.9500
C29 H29 0.9500
P2 C42 1.829(3)
P2 C36 1.829(3)
P2 C30 1.832(3)
C30 C31' 1.385(6)
C30 C35' 1.388(5)
C30 C35 1.399(5)
C30 C31 1.400(5)
C31 C32 1.392(6)
C31 H31 0.9500
C32 C33 1.398(6)
C32 H32 0.9500
C33 C34 1.382(6)
C33 H33 0.9500
C34 C35 1.390(6)
C34 H34 0.9500
C35 H35 0.9500
C31' C32' 1.386(6)
C31' H31' 0.9500
C32' C33' 1.393(6)
C32' H32' 0.9500
C33' C34' 1.391(6)
C33' H33' 0.9500
C34' C35' 1.397(6)
C34' H34' 0.9500
C35' H35' 0.9500
C36 C37 1.387(5)
C36 C41 1.394(5)
C37 C38 1.392(5)
C37 H37 0.9500
C38 C39 1.375(6)
C38 H38 0.9500
C39 C40 1.370(6)
C39 H39 0.9500
C40 C41 1.386(5)
C40 H40 0.9500
C41 H41 0.9500
C42 C47 1.390(5)
C42 C43 1.390(5)
C43 C44 1.391(5)
C43 H43 0.9500
C44 C45 1.378(6)
C44 H44 0.9500
C45 C46 1.382(6)
C45 H45 0.9500
C46 C47 1.386(5)
C46 H46 0.9500
C47 H47 0.9500
P3 F6 1.557(4)
P3 F1 1.564(3)
P3 F4 1.579(3)
P3 F3 1.605(4)
P3 F5 1.611(4)
P3 F2 1.614(4)
P3' F2' 1.575(6)
P3' F5' 1.580(6)
P3' F3' 1.585(6)
P3' F6' 1.597(6)
P3' F1' 1.599(6)
P3' F4' 1.605(6)

loop_
_geom_hbond_atom_site_label_D
_geom_hbond_atom_site_label_H
_geom_hbond_atom_site_label_A
_geom_hbond_distance_DH
_geom_hbond_distance_HA
_geom_hbond_distance_DA
_geom_hbond_angle_DHA
_geom_hbond_site_symmetry_A
N3 H3 F1 0.88(2) 1.97(3) 2.786(5) 153(5) .
N3 H3 F2' 0.88(2) 1.91(4) 2.667(12) 143(5) .
N3 H3 F5' 0.88(2) 2.63(4) 3.323(14) 136(4) .
C4 H4 F1 0.95 2.33 3.279(6) 175.7 2_767
C4 H4 F2' 0.95 2.37 3.293(13) 164.9 2_767
C4 H4 F6' 0.95 2.58 3.268(14) 130.0 2_767
C7 H7 F4 0.95 2.35 3.206(5) 149.0 2_767
C7 H7 F6' 0.95 1.64 2.501(9) 149.1 2_767
C29 H29 F3' 0.95 2.21 3.013(11) 142.2 2_667
C37 H37 N1 0.95 2.56 3.409(5) 149.2 .
C37 H37 N2 0.95 2.58 3.526(5) 172.9 .
C41 H41 F2 0.95 2.62 3.290(6) 127.6 2_666

loop_
_geom_torsion_atom_site_label_1
_geom_torsion_atom_site_label_2
_geom_torsion_atom_site_label_3
_geom_torsion_atom_site_label_4
_geom_torsion
C5 N1 N2 N3 -0.9(4)
Cu1 N1 N2 N3 -175.2(3)
N1 N2 N3 C4 0.5(4)
N2 N3 C4 C5 0.1(5)
N2 N1 C5 C4 1.0(4)
Cu1 N1 C5 C4 176.8(2)
N2 N1 C5 C6 -179.7(3)
Cu1 N1 C5 C6 -4.0(4)
N3 C4 C5 N1 -0.7(4)
N3 C4 C5 C6 -179.8(4)
N1 C5 C6 N11 2.8(5)
C4 C5 C6 N11 -178.2(4)
N1 C5 C6 C7 -177.1(4)
C4 C5 C6 C7 1.9(6)
N11 C6 C7 C8 -2.3(6)
C5 C6 C7 C8 177.6(4)
C6 C7 C8 C9 0.2(7)
C7 C8 C9 C10 1.1(7)
C8 C9 C10 N11 -0.5(6)
C9 C10 N11 C6 -1.5(5)
C9 C10 N11 Cu1 -177.8(3)
C7 C6 N11 C10 2.9(5)
C5 C6 N11 C10 -177.0(3)
C7 C6 N11 Cu1 179.8(3)
C5 C6 N11 Cu1 -0.2(4)
C24 P1 C12 C13 9.6(3)
C18 P1 C12 C13 -99.2(3)
Cu1 P1 C12 C13 136.5(3)
C24 P1 C12 C17 -166.6(3)
C18 P1 C12 C17 84.6(3)
Cu1 P1 C12 C17 -39.7(3)
C17 C12 C13 C14 1.7(5)
P1 C12 C13 C14 -174.5(3)
C12 C13 C14 C15 -2.0(6)
C13 C14 C15 C16 0.2(6)
C14 C15 C16 C17 1.8(7)
C15 C16 C17 C12 -2.0(7)
C13 C12 C17 C16 0.3(6)
P1 C12 C17 C16 176.7(3)
C24 P1 C18 C19 -126.3(3)
C12 P1 C18 C19 -15.2(3)
Cu1 P1 C18 C19 110.4(3)
C24 P1 C18 C23 57.3(3)
C12 P1 C18 C23 168.4(3)
Cu1 P1 C18 C23 -66.0(3)
C23 C18 C19 C20 0.2(5)
P1 C18 C19 C20 -176.2(3)
C18 C19 C20 C21 -0.6(6)
C19 C20 C21 C22 0.5(6)
C20 C21 C22 C23 0.0(6)
C21 C22 C23 C18 -0.4(5)
C19 C18 C23 C22 0.3(5)
P1 C18 C23 C22 176.8(3)
C12 P1 C24 C25 112.0(3)
C18 P1 C24 C25 -137.4(3)
Cu1 P1 C24 C25 -15.1(3)
C12 P1 C24 C29 -69.4(3)
C18 P1 C24 C29 41.2(3)
Cu1 P1 C24 C29 163.4(2)
C29 C24 C25 C26 -0.1(5)
P1 C24 C25 C26 178.5(3)
C24 C25 C26 C27 0.4(5)
C25 C26 C27 C28 -0.1(5)
C26 C27 C28 C29 -0.5(6)
C27 C28 C29 C24 0.8(5)
C25 C24 C29 C28 -0.5(5)
P1 C24 C29 C28 -179.1(3)
C42 P2 C30 C31' -179.9(6)
C36 P2 C30 C31' 72.3(6)
Cu1 P2 C30 C31' -53.9(6)
C42 P2 C30 C35' -6.4(6)
C36 P2 C30 C35' -114.2(6)
Cu1 P2 C30 C35' 119.7(6)
C42 P2 C30 C35 21.7(5)
C36 P2 C30 C35 -86.1(5)
Cu1 P2 C30 C35 147.8(5)
C42 P2 C30 C31 -162.7(5)
C36 P2 C30 C31 89.5(5)
Cu1 P2 C30 C31 -36.6(5)
C31' C30 C31 C32 -98.0(19)
C35' C30 C31 C32 21.0(10)
C35 C30 C31 C32 -5.4(10)
P2 C30 C31 C32 178.8(6)
C30 C31 C32 C33 7.3(12)
C31 C32 C33 C34 -8.6(13)
C32 C33 C34 C35 8.3(13)
C33 C34 C35 C30 -6.6(12)
C31' C30 C35 C34 22.3(10)
C35' C30 C35 C34 -84.4(11)
C31 C30 C35 C34 5.0(10)
P2 C30 C35 C34 -179.3(5)
C35' C30 C31' C32' 4.2(13)
C35 C30 C31' C32' -22.8(12)
C31 C30 C31' C32' 72.5(17)
P2 C30 C31' C32' 177.7(8)
C30 C31' C32' C33' -7.3(16)
C31' C32' C33' C34' 8.7(17)
C32' C33' C34' C35' -6.9(16)
C31' C30 C35' C34' -2.4(12)
C35 C30 C35' C34' 84.2(12)
C31 C30 C35' C34' -18.2(11)
P2 C30 C35' C34' -175.6(7)
C33' C34' C35' C30 3.8(15)
C42 P2 C36 C37 101.7(3)
C30 P2 C36 C37 -151.9(3)
Cu1 P2 C36 C37 -27.1(3)
C42 P2 C36 C41 -77.5(3)
C30 P2 C36 C41 28.9(3)
Cu1 P2 C36 C41 153.6(3)
C41 C36 C37 C38 -0.6(6)
P2 C36 C37 C38 -179.8(3)
C36 C37 C38 C39 0.0(7)
C37 C38 C39 C40 1.1(7)
C38 C39 C40 C41 -1.5(7)
C39 C40 C41 C36 0.8(7)
C37 C36 C41 C40 0.2(6)
P2 C36 C41 C40 179.4(3)
C36 P2 C42 C47 12.2(3)
C30 P2 C42 C47 -95.2(3)
Cu1 P2 C42 C47 140.6(3)
C36 P2 C42 C43 -171.2(3)
C30 P2 C42 C43 81.4(3)
Cu1 P2 C42 C43 -42.7(3)
C47 C42 C43 C44 0.3(5)
P2 C42 C43 C44 -176.5(3)
C42 C43 C44 C45 -0.3(6)
C43 C44 C45 C46 -0.3(6)
C44 C45 C46 C47 0.8(6)
C45 C46 C47 C42 -0.7(6)
C43 C42 C47 C46 0.2(5)
P2 C42 C47 C46 176.8(3)
